data_4338235
loop_
_publ_author_name
'Moln\'ar, Enik\>o'
'Camus, Nathalie'
'Patinec, V\'eronique'
'Rolla, Gabriele A.'
'Botta, Mauro'
'Tircs\'o, Gyula'
'K\'alm\'an, Ferenc K'
'Fodor, Tam\'as'
'Tripier, Rapha\"el'
'Platas-Iglesias, Carlos'

_publ_section_title
;
 Picolinate-containing macrocyclic mn(2+) complexes as potential MRI
 contrast agents.
;
_journal_issue 10
_journal_name_full 'Inorganic chemistry'
_journal_page_first 5136
_journal_page_last 5149
_journal_paper_doi 10.1021/ic500231z
_journal_volume 53
_journal_year 2014
_chemical_formula_moiety
;
        C26 H38 Mn2 N8 O4 2+, (Cl O4 1-)2, Cl 1-, 2(H2 O)
;
_chemical_formula_sum 'C26 H42 Cl2 Mn2 N8 O14'
_chemical_formula_weight 871.46
_chemical_name_systematic
;
 ?
;
_space_group_IT_number 14
_symmetry_cell_setting monoclinic
_symmetry_Int_Tables_number 14
_symmetry_space_group_name_Hall '-P 2yn'
_symmetry_space_group_name_H-M 'P 1 21/n 1'
_atom_sites_solution_hydrogens geom
_atom_sites_solution_primary direct
_atom_sites_solution_secondary difmap
_audit_conform_dict_location ftp://ftp.iucr.org/pub/cif_core.dic
_audit_conform_dict_name cif_core.dic
_audit_conform_dict_version 2.3
_audit_creation_date 2013-07-18T18:04:04-00:00
_audit_creation_method 'WinGX routine CIF_UPDATE'
_cell_angle_alpha 90
_cell_angle_beta 104.242(4)
_cell_angle_gamma 90
_cell_formula_units_Z 4
_cell_length_a 13.7909(6)
_cell_length_b 15.8672(8)
_cell_length_c 16.9957(7)
_cell_measurement_reflns_used 6514
_cell_measurement_temperature 300(2)
_cell_measurement_theta_max 31.5921
_cell_measurement_theta_min 2.8443
_cell_volume 3604.7(3)
_computing_cell_refinement
;
        CrysAlis RED, Oxford Diffraction Ltd.,
        Version 1.171.33.52 (release 06-11-2009 CrysAlis171 .NET)
        (compiled Nov  6 2009,16:24:50)
;
_computing_data_collection
;
        CrysAlis CCD, Oxford Diffraction Ltd.,
        Version 1.171.33.52 (release 06-11-2009 CrysAlis171 .NET)
        (compiled Nov  6 2009,16:24:50)
;
_computing_data_reduction
;
        CrysAlis RED, Oxford Diffraction Ltd.,
        Version 1.171.33.52 (release 06-11-2009 CrysAlis171 .NET)
        (compiled Nov  6 2009,16:24:50)
;
_computing_molecular_graphics 'ORTEP3 for Windows (Farrugia, 1997)'
_computing_publication_material
;
        WinGX (Farrugia, 1999)
        PLATON (Spek, 1990-2003)
        PARST (Nardelli, 1999)
        enCIFer (Allen et al., 2004)
;
_computing_structure_refinement 'SHELXL-97 (Sheldrick, 2008)'
_computing_structure_solution 'SIR-92 (Altomare et al., 1992)'
_diffrn_ambient_temperature 300(2)
_diffrn_detector 'CCD plate'
_diffrn_detector_area_resol_mean 8.3622
_diffrn_measured_fraction_theta_full 0.999
_diffrn_measured_fraction_theta_max 0.999
_diffrn_measurement_device 'Kappa-geometry diffractometer'
_diffrn_measurement_device_type 'Xcalibur, Sapphire2, large Be window'
_diffrn_measurement_method '\w scans'
_diffrn_orient_matrix_UB_11 -0.0120482866
_diffrn_orient_matrix_UB_12 -0.0100342628
_diffrn_orient_matrix_UB_13 0.0372048148
_diffrn_orient_matrix_UB_21 -0.0076146438
_diffrn_orient_matrix_UB_22 -0.0427434111
_diffrn_orient_matrix_UB_23 -0.0123682889
_diffrn_orient_matrix_UB_31 0.0511770907
_diffrn_orient_matrix_UB_32 -0.0087107571
_diffrn_orient_matrix_UB_33 0.0178454905
_diffrn_radiation_monochromator graphite
_diffrn_radiation_probe x-ray
_diffrn_radiation_type MoK\a
_diffrn_radiation_wavelength 0.71073
_diffrn_reflns_av_R_equivalents 0.0567
_diffrn_reflns_av_unetI/netI 0.0703
_diffrn_reflns_limit_h_max 17
_diffrn_reflns_limit_h_min -14
_diffrn_reflns_limit_k_max 19
_diffrn_reflns_limit_k_min -19
_diffrn_reflns_limit_l_max 21
_diffrn_reflns_limit_l_min -21
_diffrn_reflns_number 27382
_diffrn_reflns_theta_full 26.37
_diffrn_reflns_theta_max 26.37
_diffrn_reflns_theta_min 2.85
_diffrn_source 'sealed X-ray tube'
_exptl_absorpt_coefficient_mu 0.925
_exptl_absorpt_correction_T_max 0.912
_exptl_absorpt_correction_T_min 0.817
_exptl_absorpt_correction_type analytical
_exptl_absorpt_process_details
;
        CrysAlis RED, Oxford Diffraction Ltd.,
        Version 1.171.33.52 (release 06-11-2009 CrysAlis171 .NET)
        (compiled Nov  6 2009,16:24:50)
Analytical numeric absorption correction using a multifaceted crystal
                        model based on expressions derived by R.C. Clark & J.S.
        (Clark, R. C. & Reid, J. S. (1995). Acta Cryst. A51, 887-897)
;
_exptl_crystal_colour colourless
_exptl_crystal_density_diffrn 1.606
_exptl_crystal_density_method 'not measured'
_exptl_crystal_description 'fragment of planar crystal'
_exptl_crystal_F_000 1800
_exptl_crystal_recrystallization_method
;
from aqueous solution, by slow evaporation of water at room temperature 
;
_exptl_crystal_size_max 0.32
_exptl_crystal_size_mid 0.20
_exptl_crystal_size_min 0.15
_refine_diff_density_max 0.411
_refine_diff_density_min -0.274
_refine_diff_density_rms 0.067
_refine_ls_extinction_method none
_refine_ls_goodness_of_fit_ref 0.868
_refine_ls_hydrogen_treatment mixed
_refine_ls_matrix_type full
_refine_ls_number_parameters 515
_refine_ls_number_reflns 7359
_refine_ls_number_restraints 236
_refine_ls_restrained_S_all 0.982
_refine_ls_R_factor_all 0.1016
_refine_ls_R_factor_gt 0.0461
_refine_ls_shift/su_max 0.001
_refine_ls_shift/su_mean 0
_refine_ls_structure_factor_coef Fsqd
_refine_ls_weighting_details 'calc w=1/[\s^2^(Fo^2^)+(0.0575P)^2^+0.0000P] where P=(Fo^2^+2Fc^2^)/3'
_refine_ls_weighting_scheme calc
_refine_ls_wR_factor_gt 0.0963
_refine_ls_wR_factor_ref 0.1105
_reflns_number_gt 3943
_reflns_number_total 7359
_reflns_threshold_expression >2\s(I)
_cod_data_source_file ic500231z_si_002.cif
_cod_data_source_block vp432-c
_cod_depositor_comments
;
The following automatic conversions were performed:

'_diffrn_radiation_probe' value 'X-ray' changed to 'x-ray' according
to
/usr/data/users/saulius/crontab/automatic-downloads/rss-feeds/ACS/lib/dictionaries/cif_core.dic
dictionary named 'cif_core.dic' version 2.4.2 from 2011-04-26.

Automatic conversion script
Id: cif_fix_values 2281 2013-09-26 08:29:07Z andrius 

 Adding full bibliography for 4338235.cif.
;
_cod_original_sg_symbol_Hall -P2yn
_cod_original_sg_symbol_H-M P21/n
_cod_database_code 4338235

loop_
_symmetry_equiv_pos_as_xyz
'x, y, z'
'-x+1/2, y+1/2, -z+1/2'
'-x, -y, -z'
'x-1/2, -y-1/2, z-1/2'

loop_
_atom_site_label
_atom_site_type_symbol
_atom_site_fract_x
_atom_site_fract_y
_atom_site_fract_z
_atom_site_U_iso_or_equiv
_atom_site_adp_type
_atom_site_occupancy
_atom_site_symmetry_multiplicity
_atom_site_calc_flag
_atom_site_refinement_flags
_atom_site_disorder_assembly
_atom_site_disorder_group
C1A C 0.5611(6) 0.2026(5) 0.0759(6) 0.059(3) Uiso 0.5 1 d PD A 1
H1A1 H 0.6032 0.1704 0.1197 0.071 Uiso 0.5 1 calc PR A 1
H1A2 H 0.5948 0.2065 0.0322 0.071 Uiso 0.5 1 calc PR A 1
C2A C 0.4615(6) 0.1584(6) 0.0458(5) 0.056(2) Uiso 0.5 1 d PD A 1
H2A1 H 0.4742 0.1009 0.0316 0.067 Uiso 0.5 1 calc PR A 1
H2A2 H 0.4249 0.1862 -0.0034 0.067 Uiso 0.5 1 calc PR A 1
C3A C 0.4365(8) 0.1127(6) 0.1829(5) 0.069(3) Uiso 0.5 1 d PD A 1
H3A1 H 0.502 0.091 0.1821 0.083 Uiso 0.5 1 calc PR A 1
H3A2 H 0.3942 0.0649 0.187 0.083 Uiso 0.5 1 calc PR A 1
C4A C 0.4466(8) 0.1659(6) 0.2561(5) 0.061(3) Uiso 0.5 1 d PD A 1
H4A1 H 0.3815 0.1723 0.2676 0.073 Uiso 0.5 1 calc PR A 1
H4A2 H 0.4901 0.1377 0.3022 0.073 Uiso 0.5 1 calc PR A 1
C5A C 0.5950(6) 0.2504(7) 0.2521(5) 0.047(3) Uiso 0.5 1 d PD A 1
H5A1 H 0.619 0.1935 0.248 0.057 Uiso 0.5 1 calc PR A 1
H5A2 H 0.6295 0.2728 0.3046 0.057 Uiso 0.5 1 calc PR A 1
C6A C 0.6197(6) 0.3040(5) 0.1862(4) 0.047(2) Uiso 0.5 1 d PD A 1
H6A1 H 0.6882 0.2938 0.1836 0.056 Uiso 0.5 1 calc PR A 1
H6A2 H 0.6131 0.3632 0.1981 0.056 Uiso 0.5 1 calc PR A 1
C1B C 0.5266(7) 0.2017(5) 0.0425(5) 0.046(2) Uiso 0.5 1 d PD A 2
H1B1 H 0.4812 0.2184 -0.0083 0.056 Uiso 0.5 1 calc PR A 2
H1B2 H 0.5893 0.185 0.0308 0.056 Uiso 0.5 1 calc PR A 2
C2B C 0.4815(5) 0.1249(5) 0.0774(5) 0.041(2) Uiso 0.5 1 d PD A 2
H2B1 H 0.4603 0.0823 0.0358 0.05 Uiso 0.5 1 calc PR A 2
H2B2 H 0.531 0.1002 0.1221 0.05 Uiso 0.5 1 calc PR A 2
C3B C 0.3939(7) 0.1183(5) 0.1889(4) 0.050(2) Uiso 0.5 1 d PD A 2
H3B1 H 0.3321 0.133 0.2031 0.06 Uiso 0.5 1 calc PR A 2
H3B2 H 0.3982 0.0573 0.1868 0.06 Uiso 0.5 1 calc PR A 2
C4B C 0.4812(7) 0.1524(5) 0.2511(5) 0.050(3) Uiso 0.5 1 d PD A 2
H4B1 H 0.5424 0.1283 0.2426 0.06 Uiso 0.5 1 calc PR A 2
H4B2 H 0.4755 0.1359 0.3047 0.06 Uiso 0.5 1 calc PR A 2
C5B C 0.5875(6) 0.2815(7) 0.2498(5) 0.049(3) Uiso 0.5 1 d PD A 2
H5B1 H 0.6347 0.2604 0.2978 0.059 Uiso 0.5 1 calc PR A 2
H5B2 H 0.5864 0.3425 0.2534 0.059 Uiso 0.5 1 calc PR A 2
C6B C 0.6212(5) 0.2558(6) 0.1745(4) 0.044(2) Uiso 0.5 1 d PD A 2
H6B1 H 0.6847 0.2824 0.1749 0.053 Uiso 0.5 1 calc PR A 2
H6B2 H 0.6303 0.1952 0.1741 0.053 Uiso 0.5 1 calc PR A 2
C7 C 0.5614(3) 0.3524(3) 0.0529(2) 0.0519(11) Uani 1 1 d . . .
H7A H 0.6147 0.3392 0.0268 0.062 Uiso 1 1 calc R B 1
H7B H 0.5816 0.4013 0.0872 0.062 Uiso 1 1 calc R B 1
C8 C 0.4672(3) 0.3725(2) -0.0110(2) 0.0452(10) Uani 1 1 d . . .
C9 C 0.4675(3) 0.4103(3) -0.0844(3) 0.0578(12) Uani 1 1 d . . .
H9 H 0.5276 0.4232 -0.0972 0.069 Uiso 1 1 calc R A .
C10 C 0.3780(3) 0.4284(3) -0.1381(2) 0.0590(12) Uani 1 1 d . . .
H10 H 0.3772 0.4555 -0.1868 0.071 Uiso 1 1 calc R . .
C11 C 0.2896(3) 0.4066(3) -0.1198(2) 0.0542(11) Uani 1 1 d . . .
H11 H 0.2284 0.4175 -0.156 0.065 Uiso 1 1 calc R A .
C12 C 0.2942(3) 0.3679(2) -0.0463(2) 0.0445(10) Uani 1 1 d . . .
C13 C 0.2024(3) 0.3393(3) -0.0204(2) 0.0506(11) Uani 1 1 d . . .
C21 C -0.0658(3) 0.1899(3) 0.1869(3) 0.0646(13) Uani 1 1 d . . .
H21A H -0.1056 0.1516 0.1472 0.077 Uiso 1 1 calc R . .
H21B H -0.0998 0.1969 0.2301 0.077 Uiso 1 1 calc R . .
C22 C 0.0336(3) 0.1503(3) 0.2215(3) 0.0682(13) Uani 1 1 d . . .
H22A H 0.0236 0.0924 0.2358 0.082 Uiso 1 1 calc R . .
H22B H 0.0662 0.1799 0.2709 0.082 Uiso 1 1 calc R . .
C23 C 0.0696(4) 0.0952(3) 0.0948(3) 0.0810(16) Uani 1 1 d . . .
H23A H 0.0055 0.0706 0.0958 0.097 Uiso 1 1 calc R . .
H23B H 0.1176 0.0497 0.0998 0.097 Uiso 1 1 calc R . .
C24 C 0.0600(3) 0.1394(3) 0.0132(3) 0.0707(14) Uani 1 1 d . . .
H24A H 0.1259 0.1472 0.0036 0.085 Uiso 1 1 calc R . .
H24B H 0.0211 0.1045 -0.0301 0.085 Uiso 1 1 calc R . .
C25 C -0.0980(3) 0.2167(3) 0.0082(3) 0.0603(12) Uani 1 1 d . . .
H25A H -0.1141 0.1593 0.0202 0.072 Uiso 1 1 calc R . .
H25B H -0.1353 0.2295 -0.0467 0.072 Uiso 1 1 calc R . .
C26 C -0.1301(3) 0.2752(3) 0.0657(3) 0.0616(12) Uani 1 1 d . . .
H26A H -0.1313 0.3324 0.0453 0.074 Uiso 1 1 calc R . .
H26B H -0.1974 0.2607 0.0688 0.074 Uiso 1 1 calc R . .
C27 C -0.0785(3) 0.3414(3) 0.1985(3) 0.0627(13) Uani 1 1 d . . .
H27A H -0.1336 0.3283 0.2225 0.075 Uiso 1 1 calc R . .
H27B H -0.0964 0.3912 0.1649 0.075 Uiso 1 1 calc R . .
C28 C 0.0146(3) 0.3592(3) 0.2651(2) 0.0472(10) Uani 1 1 d . . .
C29 C 0.0111(3) 0.3900(3) 0.3402(3) 0.0529(11) Uani 1 1 d . . .
H29 H -0.05 0.3972 0.3534 0.064 Uiso 1 1 calc R . .
C30 C 0.0991(3) 0.4098(2) 0.3954(2) 0.0499(10) Uani 1 1 d . . .
H30 H 0.0981 0.4317 0.446 0.06 Uiso 1 1 calc R . .
C31 C 0.1884(3) 0.3971(2) 0.3751(2) 0.0409(9) Uani 1 1 d . . .
H31 H 0.2486 0.4107 0.4114 0.049 Uiso 1 1 calc R . .
C32 C 0.1874(2) 0.3639(2) 0.3000(2) 0.0351(8) Uani 1 1 d . . .
C33 C 0.2812(3) 0.3469(2) 0.2724(2) 0.0383(9) Uani 1 1 d . . .
N1A N 0.5464(2) 0.2813(2) 0.10270(19) 0.0507(9) Uani 0.5 1 d PD A 1
N2A N 0.3947(2) 0.1558(2) 0.10596(19) 0.0522(9) Uani 0.5 1 d PD A 1
H2M H 0.3338 0.1338 0.0816 0.063 Uiso 0.5 1 calc PR A 1
N3A N 0.4867(2) 0.2477(2) 0.24682(18) 0.0436(8) Uani 0.5 1 d PD A 1
H3M H 0.4759 0.2804 0.2879 0.052 Uiso 0.5 1 calc PR A 1
N1B N 0.5464(2) 0.2813(2) 0.10270(19) 0.0507(9) Uani 0.5 1 d PD A 2
N2B N 0.3947(2) 0.1558(2) 0.10596(19) 0.0522(9) Uani 0.5 1 d PD A 2
H2N H 0.3379 0.1388 0.0697 0.063 Uiso 0.5 1 calc PR A 2
N3B N 0.4867(2) 0.2477(2) 0.24682(18) 0.0436(8) Uani 0.5 1 d PD A 2
H3N H 0.466 0.2695 0.2895 0.052 Uiso 0.5 1 calc PR A 2
N4 N 0.3811(2) 0.35189(19) 0.00721(17) 0.0405(8) Uani 1 1 d . . .
N5 N -0.0617(2) 0.2710(2) 0.1483(2) 0.0515(9) Uani 1 1 d . . .
N6 N 0.1013(2) 0.1516(2) 0.1643(2) 0.0586(10) Uani 1 1 d . . .
H6 H 0.1637 0.1361 0.1924 0.07 Uiso 1 1 calc R . .
N7 N 0.0107(2) 0.2222(2) 0.01260(19) 0.0498(9) Uani 1 1 d . . .
H7 H 0.018 0.2509 -0.032 0.06 Uiso 1 1 calc R . .
N8 N 0.1016(2) 0.34618(19) 0.24577(17) 0.0403(7) Uani 1 1 d . . .
O1 O 0.21915(16) 0.30150(17) 0.04809(14) 0.0455(7) Uani 1 1 d . A .
O2 O 0.1195(2) 0.3540(2) -0.06488(16) 0.0786(10) Uani 1 1 d . A .
O3 O 0.26828(16) 0.30705(16) 0.20523(14) 0.0406(6) Uani 1 1 d . . .
O4 O 0.36186(17) 0.37186(17) 0.31474(15) 0.0505(7) Uani 1 1 d . . .
Mn1 Mn 0.38049(4) 0.29615(4) 0.12862(3) 0.03721(17) Uani 1 1 d . A .
Mn2 Mn 0.10680(4) 0.28865(4) 0.12530(3) 0.03894(17) Uani 1 1 d . A .
O5 O 0.4271(2) 0.42726(19) 0.1779(2) 0.0517(7) Uani 1 1 d D . .
H5W H 0.415(3) 0.421(3) 0.2241(16) 0.089(19) Uiso 1 1 d D . .
H5V H 0.382(2) 0.460(2) 0.154(2) 0.051(14) Uiso 1 1 d D . .
O6 O 0.0449(2) 0.4118(2) 0.0698(2) 0.0606(8) Uani 1 1 d D . .
H6V H 0.076(3) 0.4569(18) 0.086(2) 0.063(15) Uiso 1 1 d D . .
H6W H 0.055(4) 0.405(4) 0.0234(19) 0.14(3) Uiso 1 1 d D . .
O7 O 0.1234(2) 0.5796(2) 0.0884(2) 0.0820(10) Uani 1 1 d . . .
O8 O 0.2504(3) 0.5398(2) 0.2003(2) 0.0948(11) Uani 1 1 d . . .
O9 O 0.2782(3) 0.5400(3) 0.0724(2) 0.1139(14) Uani 1 1 d . . .
O10 O 0.2587(3) 0.6657(2) 0.1344(3) 0.1359(19) Uani 1 1 d . . .
Cl1 Cl 0.22792(8) 0.58200(7) 0.12394(7) 0.0578(3) Uani 1 1 d . . .
O11A O 0.6394(6) 0.4743(11) 0.3535(10) 0.114(5) Uani 0.5 1 d PDU C 1
O12A O 0.7591(14) 0.5501(9) 0.4250(12) 0.243(8) Uani 0.5 1 d PDU C 1
O13A O 0.7854(12) 0.4110(9) 0.4272(8) 0.169(7) Uani 0.5 1 d PDU C 1
O14A O 0.7801(9) 0.4894(12) 0.3159(6) 0.193(7) Uani 0.5 1 d PDU C 1
O11B O 0.6514(10) 0.4751(13) 0.3296(9) 0.154(8) Uani 0.5 1 d PD D 2
O12B O 0.7268(11) 0.4889(11) 0.4613(6) 0.173(7) Uani 0.5 1 d PD E 2
O13B O 0.7710(8) 0.3888(5) 0.3815(8) 0.121(5) Uani 0.5 1 d PD F 2
O14B O 0.8146(10) 0.5247(7) 0.3762(10) 0.205(8) Uani 0.5 1 d PD G 2
Cl2 Cl 0.74245(9) 0.47445(9) 0.38307(9) 0.0729(4) Uani 1 1 d DU C 1

loop_
_atom_site_aniso_label
_atom_site_aniso_U_11
_atom_site_aniso_U_22
_atom_site_aniso_U_33
_atom_site_aniso_U_23
_atom_site_aniso_U_13
_atom_site_aniso_U_12
C7 0.039(2) 0.057(3) 0.064(3) -0.004(2) 0.022(2) -0.006(2)
C8 0.047(2) 0.047(3) 0.047(2) -0.0044(19) 0.022(2) -0.0072(19)
C9 0.061(3) 0.062(3) 0.059(3) 0.006(2) 0.033(2) -0.011(2)
C10 0.077(3) 0.064(3) 0.040(3) 0.009(2) 0.022(2) -0.008(3)
C11 0.057(3) 0.070(3) 0.036(2) 0.003(2) 0.014(2) -0.004(2)
C12 0.044(2) 0.056(3) 0.034(2) -0.0019(18) 0.0101(19) -0.0066(19)
C13 0.042(2) 0.078(3) 0.031(2) -0.001(2) 0.0063(19) -0.008(2)
C21 0.048(3) 0.078(4) 0.069(3) 0.007(3) 0.017(2) -0.013(2)
C22 0.064(3) 0.072(3) 0.072(3) 0.028(3) 0.023(3) -0.002(3)
C23 0.075(3) 0.052(3) 0.107(5) -0.005(3) 0.005(3) 0.001(3)
C24 0.069(3) 0.067(3) 0.077(4) -0.025(3) 0.020(3) -0.012(3)
C25 0.040(2) 0.075(3) 0.058(3) -0.001(2) -0.003(2) -0.010(2)
C26 0.031(2) 0.084(4) 0.063(3) 0.006(3) -0.001(2) -0.005(2)
C27 0.030(2) 0.093(4) 0.067(3) -0.008(3) 0.016(2) 0.003(2)
C28 0.033(2) 0.062(3) 0.049(3) -0.002(2) 0.0157(19) 0.0025(19)
C29 0.045(2) 0.063(3) 0.059(3) 0.004(2) 0.029(2) 0.006(2)
C30 0.057(3) 0.056(3) 0.042(2) -0.0023(19) 0.022(2) 0.009(2)
C31 0.041(2) 0.048(2) 0.034(2) 0.0037(17) 0.0107(18) 0.0047(18)
C32 0.0313(19) 0.041(2) 0.033(2) 0.0050(17) 0.0083(16) 0.0022(17)
C33 0.034(2) 0.052(3) 0.028(2) 0.0040(18) 0.0057(17) 0.0018(18)
N1A 0.0379(17) 0.063(2) 0.055(2) 0.0063(18) 0.0195(16) 0.0061(17)
N2A 0.0418(18) 0.062(2) 0.053(2) -0.0167(17) 0.0126(16) -0.0055(17)
N3A 0.0330(16) 0.056(2) 0.0405(19) -0.0015(15) 0.0071(14) 0.0024(15)
N1B 0.0379(17) 0.063(2) 0.055(2) 0.0063(18) 0.0195(16) 0.0061(17)
N2B 0.0418(18) 0.062(2) 0.053(2) -0.0167(17) 0.0126(16) -0.0055(17)
N3B 0.0330(16) 0.056(2) 0.0405(19) -0.0015(15) 0.0071(14) 0.0024(15)
N4 0.0359(17) 0.051(2) 0.0372(18) 0.0008(15) 0.0137(15) -0.0044(15)
N5 0.0347(17) 0.066(3) 0.052(2) 0.0043(18) 0.0071(16) -0.0070(17)
N6 0.0426(19) 0.062(3) 0.065(2) 0.0093(19) 0.0011(18) -0.0020(18)
N7 0.0437(18) 0.062(2) 0.0408(19) -0.0034(16) 0.0038(15) -0.0089(17)
N8 0.0284(16) 0.057(2) 0.0366(18) 0.0000(15) 0.0104(14) 0.0017(15)
O1 0.0322(13) 0.0735(19) 0.0302(14) 0.0061(13) 0.0067(11) -0.0083(13)
O2 0.0376(16) 0.152(3) 0.0396(18) 0.0266(19) -0.0033(14) -0.0077(18)
O3 0.0272(12) 0.0637(18) 0.0307(14) -0.0069(12) 0.0068(11) -0.0002(12)
O4 0.0313(14) 0.081(2) 0.0378(16) -0.0130(14) 0.0057(12) -0.0061(14)
Mn1 0.0285(3) 0.0507(4) 0.0337(3) 0.0009(3) 0.0099(2) 0.0020(3)
Mn2 0.0279(3) 0.0548(4) 0.0333(3) -0.0004(3) 0.0060(2) -0.0056(3)
O5 0.0499(18) 0.051(2) 0.058(2) 0.0014(15) 0.0206(16) 0.0036(15)
O6 0.0533(19) 0.061(2) 0.062(2) 0.0040(17) 0.0032(17) -0.0074(17)
O7 0.0450(17) 0.091(3) 0.100(3) -0.0016(19) -0.0024(17) 0.0000(17)
O8 0.107(3) 0.098(3) 0.073(2) 0.020(2) 0.009(2) 0.024(2)
O9 0.098(3) 0.157(4) 0.101(3) -0.002(3) 0.052(2) 0.033(3)
O10 0.111(3) 0.051(3) 0.197(5) 0.009(3) -0.056(3) -0.015(2)
Cl1 0.0488(6) 0.0537(7) 0.0649(7) -0.0026(6) 0.0024(5) 0.0025(5)
O11A 0.043(4) 0.127(10) 0.178(15) 0.029(8) 0.037(6) 0.033(5)
O12A 0.242(18) 0.190(13) 0.248(18) -0.137(14) -0.032(13) -0.005(12)
O13A 0.152(12) 0.233(14) 0.111(11) 0.077(10) 0.009(8) 0.113(13)
O14A 0.124(8) 0.36(2) 0.118(9) 0.082(9) 0.066(7) 0.109(11)
O11B 0.189(15) 0.152(13) 0.074(7) -0.001(7) -0.057(10) -0.016(11)
O12B 0.196(12) 0.240(16) 0.102(8) -0.099(9) 0.075(8) -0.108(12)
O13B 0.064(5) 0.065(6) 0.222(16) -0.033(7) 0.013(8) -0.002(4)
O14B 0.224(14) 0.127(10) 0.35(2) -0.110(12) 0.225(15) -0.131(10)
Cl2 0.0615(8) 0.0805(10) 0.0739(10) -0.0125(7) 0.0113(7) 0.0056(7)

loop_
_atom_type_symbol
_atom_type_description
_atom_type_scat_dispersion_real
_atom_type_scat_dispersion_imag
_atom_type_scat_source
C C 0.0033 0.0016 'International Tables Vol C Tables 4.2.6.8 and 6.1.1.4'
H H 0 0 'International Tables Vol C Tables 4.2.6.8 and 6.1.1.4'
N N 0.0061 0.0033 'International Tables Vol C Tables 4.2.6.8 and 6.1.1.4'
O O 0.0106 0.006 'International Tables Vol C Tables 4.2.6.8 and 6.1.1.4'
Mn Mn 0.3368 0.7283 'International Tables Vol C Tables 4.2.6.8 and 6.1.1.4'
Cl Cl 0.1484 0.1585 'International Tables Vol C Tables 4.2.6.8 and 6.1.1.4'

loop_
_exptl_crystal_face_index_h
_exptl_crystal_face_index_k
_exptl_crystal_face_index_l
_exptl_crystal_face_perp_dist
0 -1 0 0.055
-1 2 4 0.065
0 -3 -4 0.135
3 -2 -1 0.145
1 -9 7 0.095
-3 -1 -2 0.155
-1 -2 1 0.08
-1 4 3 0.05
1 4 0 0.07
2 -3 -3 0.09
2 1 -2 0.09
-3 -1 2 0.095
-1 1 -1 0.135
-1 -2 4 0.095
4 3 -6 0.08
3 -1 2 0.16
0 1 1 0.06
3 3 -2 0.095

loop_
_geom_angle_atom_site_label_1
_geom_angle_atom_site_label_2
_geom_angle_atom_site_label_3
_geom_angle
N1A C1A C2A 110.0(7)
N1A C1A H1A1 109.7
C2A C1A H1A1 109.7
N1A C1A H1A2 109.7
C2A C1A H1A2 109.7
H1A1 C1A H1A2 108.2
C1A C2A N2A 115.5(6)
C1A C2A H2A1 108.4
N2A C2A H2A1 108.4
C1A C2A H2A2 108.4
N2A C2A H2A2 108.4
H2A1 C2A H2A2 107.5
N2A C3A C4A 114.8(7)
N2A C3A H3A1 108.6
C4A C3A H3A1 108.6
N2A C3A H3A2 108.6
C4A C3A H3A2 108.6
H3A1 C3A H3A2 107.5
N3A C4A C3A 112.4(7)
N3A C4A H4A1 109.1
C3A C4A H4A1 109.1
N3A C4A H4A2 109.1
C3A C4A H4A2 109.1
H4A1 C4A H4A2 107.8
N3A C5A C6A 112.4(6)
N3A C5A H5A1 109.1
C6A C5A H5A1 109.1
N3A C5A H5A2 109.1
C6A C5A H5A2 109.1
H5A1 C5A H5A2 107.8
C5A C6A N1A 109.2(6)
C5A C6A H6A1 109.8
N1A C6A H6A1 109.8
C5A C6A H6A2 109.8
N1A C6A H6A2 109.8
H6A1 C6A H6A2 108.3
C2B C1B H1B1 108.9
C2B C1B H1B2 108.9
H1B1 C1B H1B2 107.7
C1B C2B H2B1 110.3
C1B C2B H2B2 110.3
H2B1 C2B H2B2 108.5
C4B C3B H3B1 109.9
C4B C3B H3B2 109.9
H3B1 C3B H3B2 108.3
C3B C4B H4B1 109.3
C3B C4B H4B2 109.3
H4B1 C4B H4B2 108
C6B C5B H5B1 109.5
C6B C5B H5B2 109.5
H5B1 C5B H5B2 108.1
C5B C6B H6B1 109.8
C5B C6B H6B2 109.8
H6B1 C6B H6B2 108.2
N1A C7 C8 111.3(3)
N1A C7 H7A 109.4
C8 C7 H7A 109.4
N1A C7 H7B 109.4
C8 C7 H7B 109.4
H7A C7 H7B 108
N4 C8 C9 120.8(4)
N4 C8 C7 116.0(3)
C9 C8 C7 123.2(4)
C10 C9 C8 119.2(4)
C10 C9 H9 120.4
C8 C9 H9 120.4
C9 C10 C11 120.0(4)
C9 C10 H10 120
C11 C10 H10 120
C10 C11 C12 118.1(4)
C10 C11 H11 121
C12 C11 H11 121
N4 C12 C11 122.3(4)
N4 C12 C13 114.8(3)
C11 C12 C13 122.9(4)
O2 C13 O1 125.6(4)
O2 C13 C12 118.9(4)
O1 C13 C12 115.5(3)
N5 C21 C22 114.6(3)
N5 C21 H21A 108.6
C22 C21 H21A 108.6
N5 C21 H21B 108.6
C22 C21 H21B 108.6
H21A C21 H21B 107.6
C21 C22 N6 113.3(3)
C21 C22 H22A 108.9
N6 C22 H22A 108.9
C21 C22 H22B 108.9
N6 C22 H22B 108.9
H22A C22 H22B 107.7
N6 C23 C24 113.2(4)
N6 C23 H23A 108.9
C24 C23 H23A 108.9
N6 C23 H23B 108.9
C24 C23 H23B 108.9
H23A C23 H23B 107.7
N7 C24 C23 110.5(4)
N7 C24 H24A 109.6
C23 C24 H24A 109.6
N7 C24 H24B 109.6
C23 C24 H24B 109.6
H24A C24 H24B 108.1
N7 C25 C26 112.9(3)
N7 C25 H25A 109
C26 C25 H25A 109
N7 C25 H25B 109
C26 C25 H25B 109
H25A C25 H25B 107.8
N5 C26 C25 111.7(3)
N5 C26 H26A 109.3
C25 C26 H26A 109.3
N5 C26 H26B 109.3
C25 C26 H26B 109.3
H26A C26 H26B 108
N5 C27 C28 110.6(3)
N5 C27 H27A 109.5
C28 C27 H27A 109.5
N5 C27 H27B 109.5
C28 C27 H27B 109.5
H27A C27 H27B 108.1
N8 C28 C29 121.3(3)
N8 C28 C27 115.8(3)
C29 C28 C27 122.8(3)
C30 C29 C28 119.2(4)
C30 C29 H29 120.4
C28 C29 H29 120.4
C31 C30 C29 119.3(4)
C31 C30 H30 120.3
C29 C30 H30 120.3
C30 C31 C32 118.9(4)
C30 C31 H31 120.5
C32 C31 H31 120.5
N8 C32 C31 121.7(3)
N8 C32 C33 115.4(3)
C31 C32 C33 122.9(3)
O4 C33 O3 126.0(3)
O4 C33 C32 118.8(3)
O3 C33 C32 115.2(3)
C1A N1A C7 117.6(5)
C1A N1A C6A 113.4(6)
C7 N1A C6A 101.3(4)
C1A N1A Mn1 111.8(4)
C7 N1A Mn1 107.6(2)
C6A N1A Mn1 103.8(3)
C3A N2A C2A 116.0(6)
C3A N2A Mn1 109.7(4)
C2A N2A Mn1 100.2(4)
C3A N2A H2M 110.2
C2A N2A H2M 110.2
Mn1 N2A H2M 110.2
C4A N3A C5A 115.5(6)
C4A N3A Mn1 102.6(4)
C5A N3A Mn1 117.3(4)
C4A N3A H3M 106.9
C5A N3A H3M 106.9
Mn1 N3A H3M 106.9
C8 N4 C12 119.6(3)
C8 N4 Mn1 120.8(2)
C12 N4 Mn1 119.6(2)
C21 N5 C27 112.7(4)
C21 N5 C26 112.3(3)
C27 N5 C26 111.3(3)
C21 N5 Mn2 108.4(2)
C27 N5 Mn2 107.3(2)
C26 N5 Mn2 104.4(2)
C23 N6 C22 113.9(4)
C23 N6 Mn2 111.9(3)
C22 N6 Mn2 105.7(2)
C23 N6 H6 108.4
C22 N6 H6 108.4
Mn2 N6 H6 108.4
C24 N7 C25 113.9(3)
C24 N7 Mn2 103.4(2)
C25 N7 Mn2 115.9(2)
C24 N7 H7 107.8
C25 N7 H7 107.8
Mn2 N7 H7 107.8
C28 N8 C32 119.6(3)
C28 N8 Mn2 121.0(2)
C32 N8 Mn2 119.3(2)
C13 O1 Mn2 124.8(2)
C13 O1 Mn1 119.3(2)
Mn2 O1 Mn1 110.41(10)
C33 O3 Mn1 126.0(2)
C33 O3 Mn2 119.1(2)
Mn1 O3 Mn2 110.30(10)
N4 Mn1 O3 131.05(10)
N4 Mn1 O5 85.06(12)
O3 Mn1 O5 83.63(10)
N4 Mn1 N2A 102.11(11)
O3 Mn1 N2A 105.77(10)
O5 Mn1 N2A 158.19(11)
N4 Mn1 N3A 141.78(10)
O3 Mn1 N3A 84.36(9)
O5 Mn1 N3A 85.56(12)
N2A Mn1 N3A 76.06(11)
N4 Mn1 O1 70.26(9)
O3 Mn1 O1 69.04(8)
O5 Mn1 O1 109.15(10)
N2A Mn1 O1 92.64(10)
N3A Mn1 O1 147.23(10)
N4 Mn1 N1A 69.95(10)
O3 Mn1 N1A 156.12(10)
O5 Mn1 N1A 87.86(11)
N2A Mn1 N1A 75.65(11)
N3A Mn1 N1A 72.74(10)
O1 Mn1 N1A 134.79(10)
O6 Mn2 N8 86.31(13)
O6 Mn2 O1 85.53(11)
N8 Mn2 O1 131.70(10)
O6 Mn2 N6 156.32(11)
N8 Mn2 N6 96.37(12)
O1 Mn2 N6 109.27(11)
O6 Mn2 N7 88.12(13)
N8 Mn2 N7 143.13(11)
O1 Mn2 N7 83.99(10)
N6 Mn2 N7 75.62(12)
O6 Mn2 O3 110.29(10)
N8 Mn2 O3 70.05(9)
O1 Mn2 O3 68.59(8)
N6 Mn2 O3 92.61(10)
N7 Mn2 O3 144.84(10)
O6 Mn2 N5 83.67(12)
N8 Mn2 N5 70.17(11)
O1 Mn2 N5 154.81(10)
N6 Mn2 N5 75.24(12)
N7 Mn2 N5 73.00(11)
O3 Mn2 N5 136.59(10)
Mn1 O5 H5W 97(3)
Mn1 O5 H5V 106(3)
H5W O5 H5V 103(3)
Mn2 O6 H6V 119(3)
Mn2 O6 H6W 98(4)
H6V O6 H6W 103(4)
O10 Cl1 O9 110.4(3)
O10 Cl1 O7 109.0(2)
O9 Cl1 O7 109.0(2)
O10 Cl1 O8 110.0(2)
O9 Cl1 O8 108.2(2)
O7 Cl1 O8 110.2(2)
O13A Cl2 O12A 112.2(9)
O13A Cl2 O11A 119.1(11)
O12A Cl2 O11A 102.4(9)
O13A Cl2 O14A 113.3(8)
O12A Cl2 O14A 103.1(11)
O11A Cl2 O14A 105.1(8)

loop_
_geom_bond_atom_site_label_1
_geom_bond_atom_site_label_2
_geom_bond_distance
C1A N1A 1.361(8)
C1A C2A 1.515(10)
C1A H1A1 0.97
C1A H1A2 0.97
C2A N2A 1.536(8)
C2A H2A1 0.97
C2A H2A2 0.97
C3A N2A 1.463(9)
C3A C4A 1.482(10)
C3A H3A1 0.97
C3A H3A2 0.97
C4A N3A 1.435(8)
C4A H4A1 0.97
C4A H4A2 0.97
C5A N3A 1.475(8)
C5A C6A 1.510(9)
C5A H5A1 0.97
C5A H5A2 0.97
C6A N1A 1.567(7)
C6A H6A1 0.97
C6A H6A2 0.97
C1B C2B 1.551(9)
C1B H1B1 0.97
C1B H1B2 0.97
C2B H2B1 0.97
C2B H2B2 0.97
C3B C4B 1.494(9)
C3B H3B1 0.97
C3B H3B2 0.97
C4B H4B1 0.97
C4B H4B2 0.97
C5B C6B 1.522(9)
C5B H5B1 0.97
C5B H5B2 0.97
C6B H6B1 0.97
C6B H6B2 0.97
C7 N1A 1.454(5)
C7 C8 1.509(5)
C7 H7A 0.97
C7 H7B 0.97
C8 N4 1.338(4)
C8 C9 1.385(5)
C9 C10 1.372(5)
C9 H9 0.93
C10 C11 1.375(5)
C10 H10 0.93
C11 C12 1.379(5)
C11 H11 0.93
C12 N4 1.340(4)
C12 C13 1.509(5)
C13 O2 1.227(4)
C13 O1 1.279(4)
C21 N5 1.452(5)
C21 C22 1.491(5)
C21 H21A 0.97
C21 H21B 0.97
C22 N6 1.503(5)
C22 H22A 0.97
C22 H22B 0.97
C23 N6 1.461(6)
C23 C24 1.532(6)
C23 H23A 0.97
C23 H23B 0.97
C24 N7 1.479(5)
C24 H24A 0.97
C24 H24B 0.97
C25 N7 1.485(5)
C25 C26 1.491(6)
C25 H25A 0.97
C25 H25B 0.97
C26 N5 1.488(5)
C26 H26A 0.97
C26 H26B 0.97
C27 N5 1.458(5)
C27 C28 1.514(5)
C27 H27A 0.97
C27 H27B 0.97
C28 N8 1.336(4)
C28 C29 1.379(5)
C29 C30 1.376(5)
C29 H29 0.93
C30 C31 1.374(5)
C30 H30 0.93
C31 C32 1.378(5)
C31 H31 0.93
C32 N8 1.338(4)
C32 C33 1.505(5)
C33 O4 1.232(4)
C33 O3 1.278(4)
N1A Mn1 2.446(3)
N2A Mn1 2.276(3)
N2A H2M 0.91
N3A Mn1 2.307(3)
N3A H3M 0.91
N4 Mn1 2.247(3)
N5 Mn2 2.466(3)
N6 Mn2 2.280(3)
N6 H6 0.91
N7 Mn2 2.299(3)
N7 H7 0.91
N8 Mn2 2.259(3)
O1 Mn2 2.273(2)
O1 Mn1 2.309(2)
O3 Mn1 2.261(2)
O3 Mn2 2.324(2)
Mn1 O5 2.276(3)
Mn2 O6 2.246(3)
O5 H5W 0.85(2)
O5 H5V 0.832(19)
O6 H6V 0.85(2)
O6 H6W 0.84(2)
O7 Cl1 1.420(3)
O8 Cl1 1.425(3)
O9 Cl1 1.412(4)
O10 Cl1 1.393(4)
O11A Cl2 1.386(8)
O12A Cl2 1.385(10)
O13A Cl2 1.306(10)
O14A Cl2 1.386(9)

loop_
_geom_hbond_atom_site_label_D
_geom_hbond_atom_site_label_H
_geom_hbond_atom_site_label_A
_geom_hbond_distance_DH
_geom_hbond_distance_HA
_geom_hbond_distance_DA
_geom_hbond_angle_DHA
_geom_hbond_site_symmetry_A
N3A H3M O4 0.91 2.27 3.025(4) 140.4 .
N6 H6 O8 0.91 2.45 3.211(5) 141.3 2_545
N7 H7 O2 0.91 2.31 3.055(4) 138.9 .
O5 H5V O9 0.832(19) 2.15(2) 2.970(5) 169(4) .
O5 H5W O4 0.85(2) 2.02(3) 2.831(4) 161(5) .
O6 H6V O7 0.85(2) 2.05(2) 2.862(5) 161(4) .
O6 H6W O2 0.84(2) 2.08(3) 2.880(5) 158(6) .
